data_7705069
loop_
_publ_author_name
'Adcock, Alyssa K.'
'Ayscue, 3rd, R Lee'
'Breuer, Leticia M.'
'Verwiel, Chloe P.'
'Marwitz, Alexander C.'
'Bertke, Jeffery A.'
'Vallet, Val\'erie'
'R\'eal, Florent'
'Knope, Karah E.'

_publ_section_title
;
 Synthesis and photoluminescence of three bismuth(III)-organic compounds
 bearing heterocyclic N-donor ligands.
;
_journal_issue 33
_journal_name_full 'Dalton transactions (Cambridge, England : 2003)'
_journal_page_first 11756
_journal_page_last 11771
_journal_paper_doi 10.1039/d0dt02360d
_journal_volume 49
_journal_year 2020
_chemical_formula_moiety 'C31 H19 Bi2 Cl4 N5 O4, 0.5(C2 H3 N)'
_chemical_formula_sum 'C32 H20.5 Bi2 Cl4 N5.5 O4'
_chemical_formula_weight 1105.80
_space_group_crystal_system triclinic
_space_group_IT_number 2
_space_group_name_Hall '-P 1'
_space_group_name_H-M_alt 'P -1'
_atom_sites_solution_hydrogens geom
_audit_creation_method SHELXL-2018/1
_audit_update_record
;
2018-05-03 deposited with the CCDC.	2020-08-06 downloaded from the CCDC.
;
_cell_angle_alpha 102.725(2)
_cell_angle_beta 90.442(2)
_cell_angle_gamma 110.737(2)
_cell_formula_units_Z 4
_cell_length_a 9.7898(6)
_cell_length_b 13.7846(9)
_cell_length_c 27.4465(18)
_cell_measurement_reflns_used 9810
_cell_measurement_temperature 100(2)
_cell_measurement_theta_max 28.38
_cell_measurement_theta_min 2.29
_cell_volume 3363.9(4)
_computing_cell_refinement 'SAINT V8.37A (Bruker, 2005)'
_computing_data_collection 'APEX3 V2016.5-0 (Bruker, 2016)'
_computing_data_reduction
; 
SAINT V8.37A, XPREP v2014/2, TWINABS V2012/1 (Bruker, 2016) 
;
_computing_molecular_graphics 'SHELXLE v817 (Hubschle, 2011)'
_computing_publication_material 'XCIF V2014-2 (Bruker, 2014)'
_computing_structure_refinement 'SHELX-2018-1 (Sheldrick, 2015)'
_computing_structure_solution 'SHELX-2014-5 (Sheldrick, 2015)'
_diffrn_ambient_temperature 100(2)
_diffrn_measured_fraction_theta_full 0.992
_diffrn_measured_fraction_theta_max 0.965
_diffrn_measurement_device 'Bruker D8 Quest/Photon 100'
_diffrn_measurement_method 'profile data from \f and \w scans'
_diffrn_radiation_monochromator 'multilayer mirrors'
_diffrn_radiation_source 'microfocus sealed tube'
_diffrn_radiation_type MoK\a
_diffrn_radiation_wavelength 0.71073
_diffrn_reflns_av_R_equivalents 0.0469
_diffrn_reflns_av_unetI/netI 0.0346
_diffrn_reflns_Laue_measured_fraction_full 0.992
_diffrn_reflns_Laue_measured_fraction_max 0.965
_diffrn_reflns_number 16348
_diffrn_reflns_point_group_measured_fraction_full 0.992
_diffrn_reflns_point_group_measured_fraction_max 0.965
_diffrn_reflns_theta_full 25.242
_diffrn_reflns_theta_max 28.431
_diffrn_reflns_theta_min 1.948
_exptl_absorpt_coefficient_mu 10.813
_exptl_absorpt_correction_T_max 0.152465
_exptl_absorpt_correction_T_min 0.081178
_exptl_absorpt_correction_type multi-scan
_exptl_absorpt_process_details 'TWINABS V2014/2 (Bruker, 2016)'
_exptl_crystal_colour colorless
_exptl_crystal_density_diffrn 2.183
_exptl_crystal_density_method 'not measured'
_exptl_crystal_description column
_exptl_crystal_F_000 2068
_exptl_crystal_preparation Luminescent
_exptl_crystal_size_max 0.224
_exptl_crystal_size_mid 0.083
_exptl_crystal_size_min 0.056
_refine_diff_density_max 3.139
_refine_diff_density_min -1.208
_refine_diff_density_rms 0.179
_refine_ls_extinction_method none
_refine_ls_goodness_of_fit_ref 1.076
_refine_ls_hydrogen_treatment constr
_refine_ls_matrix_type full
_refine_ls_number_parameters 857
_refine_ls_number_reflns 16348
_refine_ls_number_restraints 0
_refine_ls_restrained_S_all 1.076
_refine_ls_R_factor_all 0.0425
_refine_ls_R_factor_gt 0.0270
_refine_ls_shift/su_max 0.003
_refine_ls_shift/su_mean 0.000
_refine_ls_structure_factor_coef Fsqd
_refine_ls_weighting_details 'w=1/[\s^2^(Fo^2^)+(0.0346P)^2^] where P=(Fo^2^+2Fc^2^)/3'
_refine_ls_weighting_scheme calc
_refine_ls_wR_factor_gt 0.0589
_refine_ls_wR_factor_ref 0.0627
_reflns_Friedel_coverage 0.000
_reflns_number_gt 13303
_reflns_number_total 16348
_reflns_threshold_expression 'I > 2\s(I)'
_cod_data_source_file d0dt02360d2.cif
_cod_data_source_block twin4_a_sq
_cod_depositor_comments
;
Adding full bibliography for 7705069--7705071.cif.

2024-09-02
Z value and formula fixed to values more according to usual
chemical conventions.                 miguel
;
_cod_original_formula_sum 'C64 H41 Bi4 Cl8 N11 O8'
_cod_original_formula_weight 2211.60
_cod_original_formula_moiety '2(C31 H19 Bi2 Cl4 N5 O4), C2 H3 N'
_cod_original_formula_units_Z 2
_cod_database_code 7705069
_shelx_shelxl_version_number 2018/1
_shelx_space_group_comment
;
The symmetry employed for this shelxl refinement is uniquely defined
by the following loop, which should always be used as a source of
symmetry information in preference to the above space-group names.
They are only intended as comments.
;
_shelx_estimated_absorpt_t_min 0.196
_shelx_estimated_absorpt_t_max 0.583

loop_
_space_group_symop_operation_xyz
'x, y, z'
'-x, -y, -z'

loop_
_atom_site_label
_atom_site_type_symbol
_atom_site_fract_x
_atom_site_fract_y
_atom_site_fract_z
_atom_site_U_iso_or_equiv
_atom_site_adp_type
_atom_site_occupancy
_atom_site_site_symmetry_order
_atom_site_calc_flag
_atom_site_refinement_flags_posn
_atom_site_refinement_flags_adp
_atom_site_refinement_flags_occupancy
_atom_site_disorder_assembly
_atom_site_disorder_group
Bi1 Bi 0.95540(2) 0.34436(2) 0.37007(2) 0.01215(4) Uani 1 1 d . . . . .
Bi2 Bi 0.98134(2) 0.29919(2) 0.55177(2) 0.01237(4) Uani 1 1 d . . . . .
Cl1 Cl 0.75575(11) 0.14667(8) 0.34229(4) 0.0197(2) Uani 1 1 d . . . . .
Cl2 Cl 1.16490(10) 0.53873(8) 0.39051(4) 0.0190(2) Uani 1 1 d . . . . .
Cl3 Cl 0.78016(11) 0.43751(8) 0.42016(4) 0.0209(2) Uani 1 1 d . . . . .
Cl4 Cl 0.96782(11) 0.11134(8) 0.52245(4) 0.0179(2) Uani 1 1 d . . . . .
N11 N 0.8969(3) 0.4067(3) 0.29832(12) 0.0152(7) Uani 1 1 d . . . . .
N12 N 1.0473(4) 0.2725(3) 0.29156(12) 0.0152(7) Uani 1 1 d . . . . .
C11 C 0.8319(4) 0.4777(3) 0.30249(15) 0.0168(8) Uani 1 1 d . . . . .
H11 H 0.799062 0.500460 0.333926 0.020 Uiso 1 1 calc R U . . .
C12 C 0.8096(4) 0.5203(3) 0.26279(15) 0.0192(9) Uani 1 1 d . . . . .
H12 H 0.763926 0.571625 0.267402 0.023 Uiso 1 1 calc R U . . .
C13 C 0.8544(4) 0.4870(3) 0.21720(15) 0.0199(9) Uani 1 1 d . . . . .
H13 H 0.841642 0.516052 0.189910 0.024 Uiso 1 1 calc R U . . .
C14 C 0.9198(4) 0.4094(3) 0.21087(15) 0.0184(9) Uani 1 1 d . . . . .
C15 C 0.9426(4) 0.3727(3) 0.25275(14) 0.0167(8) Uani 1 1 d . . . . .
C16 C 0.9603(4) 0.3646(4) 0.16273(16) 0.0227(10) Uani 1 1 d . . . . .
H16 H 0.945623 0.388753 0.133969 0.027 Uiso 1 1 calc R U . . .
C17 C 1.0185(4) 0.2888(4) 0.15900(15) 0.0223(10) Uani 1 1 d . . . . .
H17 H 1.041460 0.258161 0.127104 0.027 Uiso 1 1 calc R U . . .
C18 C 1.0470(4) 0.2530(3) 0.20163(15) 0.0181(9) Uani 1 1 d . . . . .
C19 C 1.0128(4) 0.2973(3) 0.24904(14) 0.0140(8) Uani 1 1 d . . . . .
C110 C 1.1119(5) 0.1749(3) 0.19967(15) 0.0201(9) Uani 1 1 d . . . . .
H110 H 1.133291 0.140125 0.168421 0.024 Uiso 1 1 calc R U . . .
C111 C 1.1433(5) 0.1501(3) 0.24294(16) 0.0213(9) Uani 1 1 d . . . . .
H111 H 1.186067 0.097778 0.241942 0.026 Uiso 1 1 calc R U . . .
C112 C 1.1120(4) 0.2023(3) 0.28851(15) 0.0178(9) Uani 1 1 d . . . . .
H112 H 1.138187 0.186806 0.318515 0.021 Uiso 1 1 calc R U . . .
N21 N 0.7109(3) 0.2003(3) 0.51470(12) 0.0146(7) Uani 1 1 d . . . . .
N22 N 0.8022(3) 0.2277(3) 0.61287(12) 0.0147(7) Uani 1 1 d . . . . .
C21 C 0.6673(4) 0.1823(3) 0.46621(15) 0.0181(9) Uani 1 1 d . . . . .
H21 H 0.739205 0.206276 0.444113 0.022 Uiso 1 1 calc R U . . .
C22 C 0.5213(5) 0.1301(3) 0.44659(15) 0.0189(9) Uani 1 1 d . . . . .
H22 H 0.495121 0.118163 0.411781 0.023 Uiso 1 1 calc R U . . .
C23 C 0.4154(4) 0.0959(3) 0.47808(15) 0.0157(8) Uani 1 1 d . . . . .
H23 H 0.315147 0.060799 0.465377 0.019 Uiso 1 1 calc R U . . .
C24 C 0.4578(4) 0.1139(3) 0.52976(15) 0.0158(8) Uani 1 1 d . . . . .
C25 C 0.6087(4) 0.1649(3) 0.54571(14) 0.0144(8) Uani 1 1 d . . . . .
C26 C 0.3547(4) 0.0819(3) 0.56444(15) 0.0179(9) Uani 1 1 d . . . . .
H26 H 0.253284 0.047681 0.553226 0.021 Uiso 1 1 calc R U . . .
C27 C 0.3995(4) 0.0998(3) 0.61341(16) 0.0204(9) Uani 1 1 d . . . . .
H27 H 0.328847 0.078525 0.636262 0.024 Uiso 1 1 calc R U . . .
C28 C 0.5499(4) 0.1496(3) 0.63122(14) 0.0150(8) Uani 1 1 d . . . . .
C29 C 0.6563(4) 0.1815(3) 0.59777(14) 0.0133(8) Uani 1 1 d . . . . .
C210 C 0.6005(5) 0.1720(3) 0.68246(15) 0.0214(9) Uani 1 1 d . . . . .
H210 H 0.532967 0.151541 0.706334 0.026 Uiso 1 1 calc R U . . .
C211 C 0.7473(5) 0.2234(3) 0.69743(15) 0.0200(9) Uani 1 1 d . . . . .
H211 H 0.782114 0.241524 0.731865 0.024 Uiso 1 1 calc R U . . .
C212 C 0.8447(4) 0.2486(3) 0.66132(14) 0.0170(8) Uani 1 1 d . . . . .
H212 H 0.946575 0.282376 0.671903 0.020 Uiso 1 1 calc R U . . .
N51 N 1.2309(3) 0.3264(3) 0.52956(12) 0.0138(7) Uani 1 1 d . . . . .
O51 O 1.1720(3) 0.3036(2) 0.39991(10) 0.0191(6) Uani 1 1 d . . . . .
O52 O 1.0238(3) 0.3079(2) 0.46062(10) 0.0165(6) Uani 1 1 d . . . . .
O53 O 1.1323(3) 0.3091(2) 0.61815(10) 0.0176(6) Uani 1 1 d . . . . .
O54 O 1.3584(3) 0.3500(2) 0.65295(10) 0.0230(7) Uani 1 1 d . . . . .
C51 C 1.1467(4) 0.3119(3) 0.44490(14) 0.0152(8) Uani 1 1 d . . . . .
C52 C 1.2702(4) 0.3312(3) 0.48328(14) 0.0133(8) Uani 1 1 d . . . . .
C53 C 1.4139(4) 0.3550(3) 0.47264(15) 0.0157(8) Uani 1 1 d . . . . .
H53 H 1.440209 0.356615 0.439506 0.019 Uiso 1 1 calc R U . . .
C54 C 1.5201(4) 0.3768(3) 0.51205(15) 0.0173(9) Uani 1 1 d . . . . .
H54 H 1.620742 0.396301 0.506244 0.021 Uiso 1 1 calc R U . . .
C55 C 1.4769(5) 0.3698(3) 0.56022(15) 0.0177(9) Uani 1 1 d . . . . .
H55 H 1.546546 0.382695 0.587442 0.021 Uiso 1 1 calc R U . . .
C56 C 1.3303(4) 0.3435(3) 0.56653(14) 0.0153(8) Uani 1 1 d . . . . .
C57 C 1.2727(4) 0.3340(3) 0.61719(14) 0.0155(8) Uani 1 1 d . . . . .
Bi3 Bi 0.46714(2) 0.34981(2) 0.09634(2) 0.01416(4) Uani 1 1 d . . . . .
Bi4 Bi 0.48887(2) 0.29262(2) -0.09636(2) 0.01495(4) Uani 1 1 d . . . . .
Cl5 Cl 0.26066(12) 0.15897(8) 0.08263(4) 0.0234(2) Uani 1 1 d . . . . .
Cl6 Cl 0.66487(11) 0.55043(8) 0.12093(4) 0.0210(2) Uani 1 1 d . . . . .
Cl7 Cl 0.28692(12) 0.43740(9) 0.06631(4) 0.0253(2) Uani 1 1 d . . . . .
Cl8 Cl 0.48833(12) 0.10772(8) -0.10984(4) 0.0250(2) Uani 1 1 d . . . . .
N31 N 0.4067(4) 0.4079(3) 0.18131(12) 0.0161(7) Uani 1 1 d . . . . .
N32 N 0.5546(4) 0.2718(3) 0.15866(12) 0.0175(7) Uani 1 1 d . . . . .
C31 C 0.3443(4) 0.4799(3) 0.19235(15) 0.0184(9) Uani 1 1 d . . . . .
H31 H 0.315966 0.505479 0.166016 0.022 Uiso 1 1 calc R U . . .
C32 C 0.3186(5) 0.5195(3) 0.24121(16) 0.0214(9) Uani 1 1 d . . . . .
H32 H 0.274988 0.572046 0.247938 0.026 Uiso 1 1 calc R U . . .
C33 C 0.3568(4) 0.4818(3) 0.27977(15) 0.0197(9) Uani 1 1 d . . . . .
H33 H 0.340137 0.508321 0.313280 0.024 Uiso 1 1 calc R U . . .
C34 C 0.4206(4) 0.4038(3) 0.26894(15) 0.0181(9) Uani 1 1 d . . . . .
C35 C 0.4463(4) 0.3702(3) 0.21877(15) 0.0160(8) Uani 1 1 d . . . . .
C36 C 0.4578(4) 0.3548(3) 0.30753(16) 0.0213(9) Uani 1 1 d . . . . .
H36 H 0.441200 0.376549 0.341576 0.026 Uiso 1 1 calc R U . . .
C37 C 0.5145(4) 0.2802(4) 0.29355(15) 0.0212(9) Uani 1 1 d . . . . .
H37 H 0.535047 0.247368 0.318258 0.025 Uiso 1 1 calc R U . . .
C38 C 0.5467(4) 0.2461(3) 0.24345(15) 0.0191(9) Uani 1 1 d . . . . .
C39 C 0.5171(4) 0.2940(3) 0.20644(15) 0.0171(9) Uani 1 1 d . . . . .
C310 C 0.6110(5) 0.1691(3) 0.22872(16) 0.0214(9) Uani 1 1 d . . . . .
H310 H 0.629613 0.132836 0.252163 0.026 Uiso 1 1 calc R U . . .
C311 C 0.6469(5) 0.1465(3) 0.18036(16) 0.0226(9) Uani 1 1 d . . . . .
H311 H 0.691078 0.094979 0.170042 0.027 Uiso 1 1 calc R U . . .
C312 C 0.6174(5) 0.2007(3) 0.14656(16) 0.0224(10) Uani 1 1 d . . . . .
H312 H 0.643822 0.185425 0.113290 0.027 Uiso 1 1 calc R U . . .
N41 N 0.2217(4) 0.1911(3) -0.08188(13) 0.0196(8) Uani 1 1 d . . . . .
N42 N 0.3064(4) 0.2175(3) -0.17456(12) 0.0182(7) Uani 1 1 d . . . . .
C41 C 0.1828(5) 0.1727(4) -0.03768(16) 0.0243(10) Uani 1 1 d . . . . .
H41 H 0.257482 0.191091 -0.011318 0.029 Uiso 1 1 calc R U . . .
C42 C 0.0364(5) 0.1275(4) -0.02822(17) 0.0263(10) Uani 1 1 d . . . . .
H42 H 0.012415 0.114780 0.003851 0.032 Uiso 1 1 calc R U . . .
C43 C -0.0716(5) 0.1017(3) -0.06587(17) 0.0239(10) Uani 1 1 d . . . . .
H43 H -0.171743 0.072607 -0.059816 0.029 Uiso 1 1 calc R U . . .
C44 C -0.0346(5) 0.1183(3) -0.11355(16) 0.0214(9) Uani 1 1 d . . . . .
C45 C 0.1155(4) 0.1620(3) -0.12008(15) 0.0173(8) Uani 1 1 d . . . . .
C46 C -0.1419(5) 0.0954(3) -0.15420(17) 0.0233(10) Uani 1 1 d . . . . .
H46 H -0.243197 0.066282 -0.149691 0.028 Uiso 1 1 calc R U . . .
C47 C -0.1003(5) 0.1148(3) -0.19906(16) 0.0227(9) Uani 1 1 d . . . . .
H47 H -0.173301 0.100683 -0.225406 0.027 Uiso 1 1 calc R U . . .
C48 C 0.0507(5) 0.1560(3) -0.20766(15) 0.0193(9) Uani 1 1 d . . . . .
C49 C 0.1591(5) 0.1786(3) -0.16838(15) 0.0179(9) Uani 1 1 d . . . . .
C410 C 0.0975(5) 0.1773(4) -0.25382(16) 0.0252(10) Uani 1 1 d . . . . .
H410 H 0.027742 0.164120 -0.281069 0.030 Uiso 1 1 calc R U . . .
C411 C 0.2451(5) 0.2174(4) -0.25904(16) 0.0233(10) Uani 1 1 d . . . . .
H411 H 0.278599 0.232720 -0.289874 0.028 Uiso 1 1 calc R U . . .
C412 C 0.3451(5) 0.2353(3) -0.21871(15) 0.0216(9) Uani 1 1 d . . . . .
H412 H 0.446747 0.261759 -0.223167 0.026 Uiso 1 1 calc R U . . .
N61 N 0.7404(4) 0.3286(3) -0.06689(12) 0.0145(7) Uani 1 1 d . . . . .
O61 O 0.6902(3) 0.3129(3) 0.05874(10) 0.0251(7) Uani 1 1 d . . . . .
O62 O 0.5342(3) 0.3040(2) -0.00281(10) 0.0200(6) Uani 1 1 d . . . . .
O63 O 0.6379(3) 0.3107(2) -0.15989(10) 0.0182(6) Uani 1 1 d . . . . .
O64 O 0.8641(3) 0.3579(2) -0.18452(10) 0.0230(7) Uani 1 1 d . . . . .
C61 C 0.6609(4) 0.3145(3) 0.01461(15) 0.0159(8) Uani 1 1 d . . . . .
C62 C 0.7817(4) 0.3336(3) -0.01947(14) 0.0148(8) Uani 1 1 d . . . . .
C63 C 0.9270(5) 0.3573(3) -0.00365(15) 0.0197(9) Uani 1 1 d . . . . .
H63 H 0.955117 0.359445 0.029895 0.024 Uiso 1 1 calc R U . . .
C64 C 1.0315(5) 0.3781(3) -0.03823(15) 0.0196(9) Uani 1 1 d . . . . .
H64 H 1.132096 0.395147 -0.028341 0.024 Uiso 1 1 calc R U . . .
C65 C 0.9872(4) 0.3736(3) -0.08708(15) 0.0156(8) Uani 1 1 d . . . . .
H65 H 1.056545 0.388140 -0.111058 0.019 Uiso 1 1 calc R U . . .
C66 C 0.8384(4) 0.3471(3) -0.10005(14) 0.0160(8) Uani 1 1 d . . . . .
C67 C 0.7785(5) 0.3390(3) -0.15264(15) 0.0180(9) Uani 1 1 d . . . . .
N71 N 0.2494(5) 0.0377(4) 0.34178(17) 0.0397(11) Uani 1 1 d . . . . .
C71 C 0.1443(5) 0.0281(4) 0.36025(17) 0.0258(10) Uani 1 1 d . . . . .
C72 C 0.0089(5) 0.0163(4) 0.38318(18) 0.0339(12) Uani 1 1 d . . . . .
H72A H -0.047089 -0.059620 0.380483 0.051 Uiso 1 1 calc R U . . .
H72B H -0.048934 0.046210 0.365986 0.051 Uiso 1 1 calc R U . . .
H72C H 0.030897 0.054344 0.418640 0.051 Uiso 1 1 calc R U . . .

loop_
_atom_site_aniso_label
_atom_site_aniso_U_11
_atom_site_aniso_U_22
_atom_site_aniso_U_33
_atom_site_aniso_U_23
_atom_site_aniso_U_13
_atom_site_aniso_U_12
Bi1 0.01304(7) 0.01411(7) 0.01012(7) 0.00404(6) 0.00165(5) 0.00523(6)
Bi2 0.01194(7) 0.01374(7) 0.01122(7) 0.00274(5) 0.00065(5) 0.00457(6)
Cl1 0.0208(5) 0.0181(5) 0.0169(5) 0.0053(4) 0.0004(4) 0.0023(4)
Cl2 0.0139(5) 0.0175(5) 0.0233(5) 0.0030(4) 0.0024(4) 0.0041(4)
Cl3 0.0220(5) 0.0261(6) 0.0203(5) 0.0101(4) 0.0098(4) 0.0127(4)
Cl4 0.0187(5) 0.0138(5) 0.0202(5) 0.0026(4) -0.0013(4) 0.0057(4)
N11 0.0154(17) 0.0156(17) 0.0136(16) 0.0035(14) -0.0001(13) 0.0044(14)
N12 0.0164(17) 0.0169(18) 0.0127(16) 0.0052(14) 0.0033(13) 0.0053(14)
C11 0.015(2) 0.018(2) 0.0142(19) 0.0019(16) 0.0004(16) 0.0042(17)
C12 0.017(2) 0.018(2) 0.022(2) 0.0055(17) -0.0036(17) 0.0069(17)
C13 0.018(2) 0.024(2) 0.018(2) 0.0099(18) -0.0023(17) 0.0052(18)
C14 0.0107(19) 0.021(2) 0.020(2) 0.0074(17) -0.0026(16) 0.0004(17)
C15 0.0125(19) 0.018(2) 0.0138(19) 0.0015(16) -0.0006(15) 0.0004(16)
C16 0.017(2) 0.034(3) 0.021(2) 0.016(2) 0.0053(18) 0.0090(19)
C17 0.020(2) 0.030(3) 0.014(2) 0.0028(18) 0.0009(17) 0.0069(19)
C18 0.0134(19) 0.021(2) 0.016(2) 0.0029(17) 0.0022(16) 0.0030(17)
C19 0.0107(18) 0.015(2) 0.0131(19) 0.0010(16) -0.0004(15) 0.0025(16)
C110 0.023(2) 0.020(2) 0.016(2) -0.0012(17) 0.0048(17) 0.0087(18)
C111 0.025(2) 0.015(2) 0.024(2) 0.0041(18) 0.0058(18) 0.0079(18)
C112 0.019(2) 0.017(2) 0.017(2) 0.0075(17) 0.0026(17) 0.0036(17)
N21 0.0143(16) 0.0143(17) 0.0145(16) 0.0038(13) 0.0026(13) 0.0041(14)
N22 0.0159(17) 0.0151(17) 0.0128(16) 0.0031(13) 0.0008(13) 0.0052(14)
C21 0.019(2) 0.021(2) 0.015(2) 0.0058(17) 0.0032(16) 0.0076(18)
C22 0.023(2) 0.020(2) 0.0125(19) 0.0020(16) -0.0040(17) 0.0082(18)
C23 0.0135(19) 0.0124(19) 0.022(2) 0.0042(16) 0.0000(16) 0.0055(16)
C24 0.017(2) 0.0093(19) 0.019(2) 0.0011(16) 0.0006(16) 0.0044(16)
C25 0.016(2) 0.0124(19) 0.0163(19) 0.0036(16) 0.0012(16) 0.0069(16)
C26 0.0120(19) 0.015(2) 0.024(2) 0.0025(17) 0.0040(16) 0.0032(16)
C27 0.017(2) 0.021(2) 0.023(2) 0.0066(18) 0.0085(17) 0.0052(18)
C28 0.016(2) 0.0120(19) 0.018(2) 0.0016(16) 0.0032(16) 0.0076(16)
C29 0.0137(19) 0.0125(19) 0.0160(19) 0.0043(15) 0.0016(15) 0.0068(16)
C210 0.028(2) 0.022(2) 0.018(2) 0.0077(18) 0.0063(18) 0.012(2)
C211 0.025(2) 0.021(2) 0.0129(19) 0.0019(17) -0.0002(17) 0.0089(19)
C212 0.018(2) 0.018(2) 0.0129(19) 0.0029(16) 0.0002(16) 0.0047(17)
N51 0.0142(16) 0.0125(16) 0.0148(16) 0.0023(13) 0.0010(13) 0.0056(13)
O51 0.0195(15) 0.0267(17) 0.0131(14) 0.0063(12) 0.0023(12) 0.0099(13)
O52 0.0143(14) 0.0259(16) 0.0108(13) 0.0069(12) 0.0038(11) 0.0076(12)
O53 0.0151(14) 0.0252(16) 0.0106(13) 0.0047(12) 0.0015(11) 0.0046(12)
O54 0.0185(15) 0.0352(18) 0.0144(14) 0.0066(13) -0.0018(12) 0.0082(14)
C51 0.020(2) 0.0116(19) 0.0147(19) 0.0056(16) -0.0011(16) 0.0052(16)
C52 0.0164(19) 0.0107(19) 0.0147(19) 0.0052(15) 0.0028(15) 0.0059(16)
C53 0.0145(19) 0.020(2) 0.017(2) 0.0090(17) 0.0064(16) 0.0088(17)
C54 0.0112(19) 0.015(2) 0.027(2) 0.0085(17) 0.0032(17) 0.0049(16)
C55 0.022(2) 0.019(2) 0.0139(19) -0.0009(16) -0.0009(16) 0.0133(18)
C56 0.018(2) 0.014(2) 0.0148(19) 0.0045(16) -0.0007(16) 0.0057(16)
C57 0.017(2) 0.014(2) 0.0153(19) 0.0033(16) 0.0022(16) 0.0062(16)
Bi3 0.01603(8) 0.01659(8) 0.01024(7) 0.00408(6) 0.00152(6) 0.00587(6)
Bi4 0.01567(8) 0.01629(8) 0.01249(7) 0.00444(6) 0.00136(6) 0.00473(6)
Cl5 0.0271(5) 0.0196(5) 0.0181(5) 0.0049(4) 0.0017(4) 0.0017(4)
Cl6 0.0165(5) 0.0192(5) 0.0268(5) 0.0073(4) 0.0007(4) 0.0046(4)
Cl7 0.0270(6) 0.0313(6) 0.0196(5) 0.0034(4) -0.0053(4) 0.0146(5)
Cl8 0.0273(6) 0.0165(5) 0.0295(6) 0.0044(4) 0.0003(5) 0.0067(4)
N31 0.0153(17) 0.0177(18) 0.0145(17) 0.0057(14) 0.0001(13) 0.0041(14)
N32 0.0171(17) 0.0205(19) 0.0128(16) 0.0035(14) -0.0008(14) 0.0045(15)
C31 0.021(2) 0.018(2) 0.018(2) 0.0077(17) 0.0037(17) 0.0064(18)
C32 0.021(2) 0.020(2) 0.022(2) 0.0017(18) 0.0054(18) 0.0073(18)
C33 0.016(2) 0.026(2) 0.014(2) 0.0015(17) 0.0057(16) 0.0042(18)
C34 0.0113(19) 0.023(2) 0.015(2) 0.0040(17) 0.0038(16) 0.0015(17)
C35 0.0118(19) 0.019(2) 0.018(2) 0.0074(17) 0.0011(16) 0.0041(16)
C36 0.011(2) 0.027(2) 0.023(2) 0.0010(19) 0.0056(17) 0.0056(18)
C37 0.014(2) 0.032(3) 0.014(2) 0.0081(18) -0.0007(16) 0.0014(18)
C38 0.016(2) 0.018(2) 0.021(2) 0.0078(17) -0.0040(17) 0.0026(17)
C39 0.0125(19) 0.018(2) 0.0145(19) 0.0032(16) 0.0001(15) -0.0008(16)
C310 0.023(2) 0.020(2) 0.021(2) 0.0086(18) -0.0039(18) 0.0050(18)
C311 0.022(2) 0.020(2) 0.023(2) -0.0001(18) -0.0061(18) 0.0083(18)
C312 0.022(2) 0.027(2) 0.017(2) -0.0007(18) -0.0039(17) 0.0104(19)
N41 0.0183(18) 0.0208(19) 0.0170(18) 0.0034(15) 0.0006(14) 0.0047(15)
N42 0.0210(18) 0.0178(18) 0.0157(17) 0.0042(14) 0.0006(14) 0.0068(15)
C41 0.022(2) 0.029(2) 0.019(2) 0.0071(19) 0.0031(18) 0.0037(19)
C42 0.033(3) 0.025(2) 0.020(2) 0.0090(19) 0.0056(19) 0.007(2)
C43 0.020(2) 0.017(2) 0.031(2) 0.0058(19) 0.0067(19) 0.0022(18)
C44 0.021(2) 0.018(2) 0.025(2) 0.0040(18) 0.0030(18) 0.0072(18)
C45 0.021(2) 0.013(2) 0.017(2) 0.0016(16) 0.0010(17) 0.0067(17)
C46 0.018(2) 0.018(2) 0.031(2) 0.0019(19) 0.0006(18) 0.0058(18)
C47 0.020(2) 0.020(2) 0.024(2) 0.0001(18) -0.0081(18) 0.0058(18)
C48 0.023(2) 0.016(2) 0.019(2) 0.0025(17) -0.0011(17) 0.0088(18)
C49 0.025(2) 0.015(2) 0.0143(19) 0.0007(16) 0.0029(17) 0.0097(18)
C410 0.029(2) 0.028(3) 0.022(2) 0.0061(19) -0.0033(19) 0.014(2)
C411 0.031(2) 0.026(2) 0.015(2) 0.0066(18) 0.0009(18) 0.012(2)
C412 0.026(2) 0.024(2) 0.014(2) 0.0021(17) 0.0030(17) 0.0095(19)
N61 0.0184(17) 0.0132(17) 0.0124(16) 0.0030(13) 0.0014(13) 0.0062(14)
O61 0.0269(17) 0.0382(19) 0.0140(15) 0.0082(14) 0.0045(13) 0.0151(15)
O62 0.0187(15) 0.0271(17) 0.0145(14) 0.0067(12) 0.0012(12) 0.0078(13)
O63 0.0165(14) 0.0241(16) 0.0124(14) 0.0058(12) 0.0004(11) 0.0045(12)
O64 0.0233(16) 0.0306(18) 0.0144(14) 0.0067(13) 0.0036(12) 0.0079(14)
C61 0.021(2) 0.0122(19) 0.016(2) 0.0049(16) 0.0026(16) 0.0071(17)
C62 0.022(2) 0.017(2) 0.0089(18) 0.0037(15) 0.0023(16) 0.0108(17)
C63 0.029(2) 0.018(2) 0.016(2) 0.0032(17) 0.0020(18) 0.0130(19)
C64 0.016(2) 0.024(2) 0.018(2) 0.0036(17) 0.0004(17) 0.0065(18)
C65 0.0146(19) 0.014(2) 0.020(2) 0.0095(16) 0.0071(16) 0.0042(16)
C66 0.022(2) 0.0122(19) 0.0127(19) 0.0031(15) 0.0033(16) 0.0044(17)
C67 0.024(2) 0.015(2) 0.016(2) 0.0037(16) 0.0025(17) 0.0078(18)
N71 0.034(3) 0.038(3) 0.052(3) 0.018(2) 0.005(2) 0.015(2)
C71 0.030(3) 0.023(2) 0.026(2) 0.0060(19) -0.004(2) 0.011(2)
C72 0.039(3) 0.041(3) 0.030(3) 0.016(2) 0.006(2) 0.020(3)

loop_
_atom_type_symbol
_atom_type_description
_atom_type_scat_dispersion_real
_atom_type_scat_dispersion_imag
_atom_type_scat_source
C C 0.0033 0.0016 'International Tables Vol C Tables 4.2.6.8 and 6.1.1.4'
H H 0.0000 0.0000 'International Tables Vol C Tables 4.2.6.8 and 6.1.1.4'
Bi Bi -4.1077 10.2566 'International Tables Vol C Tables 4.2.6.8 and 6.1.1.4'
Cl Cl 0.1484 0.1585 'International Tables Vol C Tables 4.2.6.8 and 6.1.1.4'
N N 0.0061 0.0033 'International Tables Vol C Tables 4.2.6.8 and 6.1.1.4'
O O 0.0106 0.0060 'International Tables Vol C Tables 4.2.6.8 and 6.1.1.4'

loop_
_geom_angle_atom_site_label_1
_geom_angle_atom_site_label_2
_geom_angle_atom_site_label_3
_geom_angle
_geom_angle_site_symmetry_1
_geom_angle_site_symmetry_3
_geom_angle_publ_flag
N11 Bi1 N12 66.94(11) . . ?
N11 Bi1 O51 135.11(10) . . ?
N12 Bi1 O51 75.70(10) . . ?
N11 Bi1 Cl1 96.57(8) . . ?
N12 Bi1 Cl1 78.85(8) . . ?
O51 Bi1 Cl1 99.81(7) . . ?
N11 Bi1 Cl2 80.95(8) . . ?
N12 Bi1 Cl2 96.32(8) . . ?
O51 Bi1 Cl2 79.30(7) . . ?
Cl1 Bi1 Cl2 175.14(3) . . ?
N11 Bi1 Cl3 86.21(8) . . ?
N12 Bi1 Cl3 151.97(8) . . ?
O51 Bi1 Cl3 132.01(7) . . ?
Cl1 Bi1 Cl3 97.24(3) . . ?
Cl2 Bi1 Cl3 86.79(3) . . ?
O53 Bi2 N51 68.14(10) . . ?
O53 Bi2 Cl4 85.75(8) . . ?
N51 Bi2 Cl4 78.75(8) . . ?
O53 Bi2 N22 77.23(10) . . ?
N51 Bi2 N22 142.52(10) . . ?
Cl4 Bi2 N22 84.97(8) . . ?
O53 Bi2 O52 132.55(9) . . ?
N51 Bi2 O52 64.42(9) . . ?
Cl4 Bi2 O52 84.33(7) . . ?
N22 Bi2 O52 147.18(9) . . ?
O53 Bi2 N21 139.29(10) . . ?
N51 Bi2 N21 141.20(10) . . ?
Cl4 Bi2 N21 77.75(8) . . ?
N22 Bi2 N21 64.56(10) . . ?
O52 Bi2 N21 82.87(9) . . ?
C11 N11 C15 118.6(3) . . ?
C11 N11 Bi1 122.8(3) . . ?
C15 N11 Bi1 118.5(3) . . ?
C112 N12 C19 119.3(3) . . ?
C112 N12 Bi1 122.8(3) . . ?
C19 N12 Bi1 117.5(3) . . ?
N11 C11 C12 123.0(4) . . ?
N11 C11 H11 118.5 . . ?
C12 C11 H11 118.5 . . ?
C13 C12 C11 119.0(4) . . ?
C13 C12 H12 120.5 . . ?
C11 C12 H12 120.5 . . ?
C12 C13 C14 119.6(4) . . ?
C12 C13 H13 120.2 . . ?
C14 C13 H13 120.2 . . ?
C15 C14 C13 118.1(4) . . ?
C15 C14 C16 119.1(4) . . ?
C13 C14 C16 122.7(4) . . ?
N11 C15 C14 121.6(4) . . ?
N11 C15 C19 117.8(4) . . ?
C14 C15 C19 120.6(4) . . ?
C17 C16 C14 119.7(4) . . ?
C17 C16 H16 120.1 . . ?
C14 C16 H16 120.1 . . ?
C16 C17 C18 121.8(4) . . ?
C16 C17 H17 119.1 . . ?
C18 C17 H17 119.1 . . ?
C19 C18 C110 116.6(4) . . ?
C19 C18 C17 119.7(4) . . ?
C110 C18 C17 123.8(4) . . ?
N12 C19 C18 122.4(4) . . ?
N12 C19 C15 118.8(3) . . ?
C18 C19 C15 118.8(4) . . ?
C111 C110 C18 119.8(4) . . ?
C111 C110 H110 120.1 . . ?
C18 C110 H110 120.1 . . ?
C110 C111 C112 119.4(4) . . ?
C110 C111 H111 120.3 . . ?
C112 C111 H111 120.3 . . ?
N12 C112 C111 122.5(4) . . ?
N12 C112 H112 118.8 . . ?
C111 C112 H112 118.8 . . ?
C21 N21 C25 118.2(3) . . ?
C21 N21 Bi2 123.3(3) . . ?
C25 N21 Bi2 118.5(2) . . ?
C212 N22 C29 118.5(3) . . ?
C212 N22 Bi2 121.1(3) . . ?
C29 N22 Bi2 119.6(2) . . ?
N21 C21 C22 123.0(4) . . ?
N21 C21 H21 118.5 . . ?
C22 C21 H21 118.5 . . ?
C23 C22 C21 119.4(4) . . ?
C23 C22 H22 120.3 . . ?
C21 C22 H22 120.3 . . ?
C22 C23 C24 119.1(4) . . ?
C22 C23 H23 120.5 . . ?
C24 C23 H23 120.5 . . ?
C25 C24 C26 120.6(4) . . ?
C25 C24 C23 117.2(4) . . ?
C26 C24 C23 122.2(4) . . ?
N21 C25 C24 123.0(4) . . ?
N21 C25 C29 118.2(3) . . ?
C24 C25 C29 118.7(4) . . ?
C27 C26 C24 120.4(4) . . ?
C27 C26 H26 119.8 . . ?
C24 C26 H26 119.8 . . ?
C26 C27 C28 121.2(4) . . ?
C26 C27 H27 119.4 . . ?
C28 C27 H27 119.4 . . ?
C29 C28 C27 120.1(4) . . ?
C29 C28 C210 117.1(4) . . ?
C27 C28 C210 122.7(4) . . ?
N22 C29 C28 122.3(3) . . ?
N22 C29 C25 118.8(3) . . ?
C28 C29 C25 118.9(3) . . ?
C211 C210 C28 119.8(4) . . ?
C211 C210 H210 120.1 . . ?
C28 C210 H210 120.1 . . ?
C210 C211 C212 118.9(4) . . ?
C210 C211 H211 120.5 . . ?
C212 C211 H211 120.5 . . ?
N22 C212 C211 123.2(4) . . ?
N22 C212 H212 118.4 . . ?
C211 C212 H212 118.4 . . ?
C56 N51 C52 120.4(3) . . ?
C56 N51 Bi2 116.6(3) . . ?
C52 N51 Bi2 122.8(2) . . ?
C51 O51 Bi1 97.2(2) . . ?
C51 O52 Bi2 119.4(2) . . ?
C57 O53 Bi2 123.3(2) . . ?
O51 C51 O52 123.9(4) . . ?
O51 C51 C52 118.4(4) . . ?
O52 C51 C52 117.6(3) . . ?
N51 C52 C53 121.7(4) . . ?
N51 C52 C51 115.0(3) . . ?
C53 C52 C51 123.3(3) . . ?
C52 C53 C54 118.1(4) . . ?
C52 C53 H53 121.0 . . ?
C54 C53 H53 121.0 . . ?
C53 C54 C55 119.6(4) . . ?
C53 C54 H54 120.2 . . ?
C55 C54 H54 120.2 . . ?
C56 C55 C54 117.5(4) . . ?
C56 C55 H55 121.2 . . ?
C54 C55 H55 121.2 . . ?
N51 C56 C55 122.7(4) . . ?
N51 C56 C57 115.8(3) . . ?
C55 C56 C57 121.5(3) . . ?
O54 C57 O53 125.3(4) . . ?
O54 C57 C56 119.2(4) . . ?
O53 C57 C56 115.4(3) . . ?
N31 Bi3 N32 66.89(11) . . ?
N31 Bi3 O61 134.59(10) . . ?
N32 Bi3 O61 76.02(10) . . ?
N31 Bi3 Cl5 92.78(8) . . ?
N32 Bi3 Cl5 77.61(8) . . ?
O61 Bi3 Cl5 104.18(8) . . ?
N31 Bi3 Cl7 86.54(8) . . ?
N32 Bi3 Cl7 151.32(8) . . ?
O61 Bi3 Cl7 132.59(7) . . ?
Cl5 Bi3 Cl7 93.85(4) . . ?
N31 Bi3 Cl6 80.34(8) . . ?
N32 Bi3 Cl6 100.08(8) . . ?
O61 Bi3 Cl6 81.37(7) . . ?
Cl5 Bi3 Cl6 173.09(3) . . ?
Cl7 Bi3 Cl6 85.12(3) . . ?
O63 Bi4 N61 68.81(10) . . ?
O63 Bi4 Cl8 86.31(8) . . ?
N61 Bi4 Cl8 79.06(8) . . ?
O63 Bi4 N42 77.19(10) . . ?
N61 Bi4 N42 143.16(11) . . ?
Cl8 Bi4 N42 85.17(8) . . ?
O63 Bi4 O62 133.37(9) . . ?
N61 Bi4 O62 64.56(10) . . ?
Cl8 Bi4 O62 85.47(7) . . ?
N42 Bi4 O62 147.18(10) . . ?
O63 Bi4 N41 140.05(10) . . ?
N61 Bi4 N41 141.95(11) . . ?
Cl8 Bi4 N41 79.48(8) . . ?
N42 Bi4 N41 64.63(11) . . ?
O62 Bi4 N41 82.75(10) . . ?
C31 N31 C35 119.1(4) . . ?
C31 N31 Bi3 121.6(3) . . ?
C35 N31 Bi3 119.1(3) . . ?
C312 N32 C39 118.5(4) . . ?
C312 N32 Bi3 123.7(3) . . ?
C39 N32 Bi3 117.2(3) . . ?
N31 C31 C32 122.3(4) . . ?
N31 C31 H31 118.8 . . ?
C32 C31 H31 118.8 . . ?
C33 C32 C31 119.5(4) . . ?
C33 C32 H32 120.2 . . ?
C31 C32 H32 120.2 . . ?
C32 C33 C34 119.3(4) . . ?
C32 C33 H33 120.4 . . ?
C34 C33 H33 120.4 . . ?
C33 C34 C35 117.5(4) . . ?
C33 C34 C36 122.9(4) . . ?
C35 C34 C36 119.6(4) . . ?
N31 C35 C34 122.1(4) . . ?
N31 C35 C39 118.5(4) . . ?
C34 C35 C39 119.3(4) . . ?
C37 C36 C34 118.5(4) . . ?
C37 C36 H36 120.7 . . ?
C34 C36 H36 120.7 . . ?
C36 C37 C38 123.8(4) . . ?
C36 C37 H37 118.1 . . ?
C38 C37 H37 118.1 . . ?
C310 C38 C39 117.2(4) . . ?
C310 C38 C37 124.0(4) . . ?
C39 C38 C37 118.8(4) . . ?
N32 C39 C38 122.4(4) . . ?
N32 C39 C35 117.8(4) . . ?
C38 C39 C35 119.8(4) . . ?
C311 C310 C38 119.9(4) . . ?
C311 C310 H310 120.1 . . ?
C38 C310 H310 120.1 . . ?
C310 C311 C312 118.8(4) . . ?
C310 C311 H311 120.6 . . ?
C312 C311 H311 120.6 . . ?
N32 C312 C311 123.1(4) . . ?
N32 C312 H312 118.4 . . ?
C311 C312 H312 118.4 . . ?
C41 N41 C45 118.8(4) . . ?
C41 N41 Bi4 122.5(3) . . ?
C45 N41 Bi4 118.6(3) . . ?
C412 N42 C49 118.0(4) . . ?
C412 N42 Bi4 122.1(3) . . ?
C49 N42 Bi4 118.3(2) . . ?
N41 C41 C42 122.7(4) . . ?
N41 C41 H41 118.6 . . ?
C42 C41 H41 118.6 . . ?
C43 C42 C41 118.9(4) . . ?
C43 C42 H42 120.5 . . ?
C41 C42 H42 120.5 . . ?
C42 C43 C44 120.0(4) . . ?
C42 C43 H43 120.0 . . ?
C44 C43 H43 120.0 . . ?
C43 C44 C45 117.3(4) . . ?
C43 C44 C46 122.9(4) . . ?
C45 C44 C46 119.8(4) . . ?
N41 C45 C44 122.2(4) . . ?
N41 C45 C49 118.4(4) . . ?
C44 C45 C49 119.4(4) . . ?
C47 C46 C44 120.5(4) . . ?
C47 C46 H46 119.7 . . ?
C44 C46 H46 119.7 . . ?
C46 C47 C48 121.4(4) . . ?
C46 C47 H47 119.3 . . ?
C48 C47 H47 119.3 . . ?
C410 C48 C49 117.9(4) . . ?
C410 C48 C47 122.8(4) . . ?
C49 C48 C47 119.4(4) . . ?
N42 C49 C48 122.0(4) . . ?
N42 C49 C45 118.6(4) . . ?
C48 C49 C45 119.4(4) . . ?
C411 C410 C48 119.2(4) . . ?
C411 C410 H410 120.4 . . ?
C48 C410 H410 120.4 . . ?
C410 C411 C412 119.3(4) . . ?
C410 C411 H411 120.3 . . ?
C412 C411 H411 120.3 . . ?
N42 C412 C411 123.5(4) . . ?
N42 C412 H412 118.2 . . ?
C411 C412 H412 118.2 . . ?
C66 N61 C62 120.6(3) . . ?
C66 N61 Bi4 116.4(3) . . ?
C62 N61 Bi4 123.0(3) . . ?
C61 O61 Bi3 97.6(2) . . ?
C61 O62 Bi4 119.0(2) . . ?
C67 O63 Bi4 122.7(2) . . ?
O61 C61 O62 123.5(4) . . ?
O61 C61 C62 118.7(4) . . ?
O62 C61 C62 117.8(3) . . ?
N61 C62 C63 121.4(4) . . ?
N61 C62 C61 115.3(3) . . ?
C63 C62 C61 123.4(3) . . ?
C62 C63 C64 118.4(4) . . ?
C62 C63 H63 120.8 . . ?
C64 C63 H63 120.8 . . ?
C65 C64 C63 119.5(4) . . ?
C65 C64 H64 120.2 . . ?
C63 C64 H64 120.2 . . ?
C64 C65 C66 118.2(4) . . ?
C64 C65 H65 120.9 . . ?
C66 C65 H65 120.9 . . ?
N61 C66 C65 121.8(4) . . ?
N61 C66 C67 115.9(4) . . ?
C65 C66 C67 122.3(4) . . ?
O64 C67 O63 125.2(4) . . ?
O64 C67 C66 118.9(4) . . ?
O63 C67 C66 115.9(3) . . ?
N71 C71 C72 179.0(5) . . ?
C71 C72 H72A 109.5 . . ?
C71 C72 H72B 109.5 . . ?
H72A C72 H72B 109.5 . . ?
C71 C72 H72C 109.5 . . ?
H72A C72 H72C 109.5 . . ?
H72B C72 H72C 109.5 . . ?

loop_
_geom_bond_atom_site_label_1
_geom_bond_atom_site_label_2
_geom_bond_distance
_geom_bond_site_symmetry_2
_geom_bond_publ_flag
Bi1 N11 2.454(3) . ?
Bi1 N12 2.481(3) . ?
Bi1 O51 2.550(3) . ?
Bi1 Cl1 2.6678(10) . ?
Bi1 Cl2 2.6699(10) . ?
Bi1 Cl3 2.7021(10) . ?
Bi2 O53 2.287(3) . ?
Bi2 N51 2.441(3) . ?
Bi2 Cl4 2.4917(10) . ?
Bi2 N22 2.532(3) . ?
Bi2 O52 2.561(3) . ?
Bi2 N21 2.588(3) . ?
N11 C11 1.330(5) . ?
N11 C15 1.372(5) . ?
N12 C112 1.321(5) . ?
N12 C19 1.358(5) . ?
C11 C12 1.396(5) . ?
C11 H11 0.9500 . ?
C12 C13 1.366(6) . ?
C12 H12 0.9500 . ?
C13 C14 1.410(6) . ?
C13 H13 0.9500 . ?
C14 C15 1.400(5) . ?
C14 C16 1.451(6) . ?
C15 C19 1.422(6) . ?
C16 C17 1.343(6) . ?
C16 H16 0.9500 . ?
C17 C18 1.427(6) . ?
C17 H17 0.9500 . ?
C18 C19 1.407(5) . ?
C18 C110 1.423(6) . ?
C110 C111 1.367(6) . ?
C110 H110 0.9500 . ?
C111 C112 1.393(6) . ?
C111 H111 0.9500 . ?
C112 H112 0.9500 . ?
N21 C21 1.336(5) . ?
N21 C25 1.347(5) . ?
N22 C212 1.328(5) . ?
N22 C29 1.358(5) . ?
C21 C22 1.393(6) . ?
C21 H21 0.9500 . ?
C22 C23 1.375(6) . ?
C22 H22 0.9500 . ?
C23 C24 1.418(5) . ?
C23 H23 0.9500 . ?
C24 C25 1.410(5) . ?
C24 C26 1.416(5) . ?
C25 C29 1.443(5) . ?
C26 C27 1.352(6) . ?
C26 H26 0.9500 . ?
C27 C28 1.415(5) . ?
C27 H27 0.9500 . ?
C28 C29 1.411(5) . ?
C28 C210 1.417(5) . ?
C210 C211 1.370(6) . ?
C210 H210 0.9500 . ?
C211 C212 1.395(5) . ?
C211 H211 0.9500 . ?
C212 H212 0.9500 . ?
N51 C56 1.322(5) . ?
N51 C52 1.339(5) . ?
O51 C51 1.250(4) . ?
O52 C51 1.268(5) . ?
O53 C57 1.295(5) . ?
O54 C57 1.215(5) . ?
C51 C52 1.507(5) . ?
C52 C53 1.375(5) . ?
C53 C54 1.400(5) . ?
C53 H53 0.9500 . ?
C54 C55 1.405(5) . ?
C54 H54 0.9500 . ?
C55 C56 1.373(6) . ?
C55 H55 0.9500 . ?
C56 C57 1.519(5) . ?
Bi3 N31 2.442(3) . ?
Bi3 N32 2.501(3) . ?
Bi3 O61 2.585(3) . ?
Bi3 Cl5 2.6333(10) . ?
Bi3 Cl7 2.6785(11) . ?
Bi3 Cl6 2.6864(10) . ?
Bi4 O63 2.281(3) . ?
Bi4 N61 2.427(3) . ?
Bi4 Cl8 2.4917(11) . ?
Bi4 N42 2.554(3) . ?
Bi4 O62 2.563(3) . ?
Bi4 N41 2.574(3) . ?
N31 C31 1.323(5) . ?
N31 C35 1.360(5) . ?
N32 C312 1.318(5) . ?
N32 C39 1.363(5) . ?
C31 C32 1.393(6) . ?
C31 H31 0.9500 . ?
C32 C33 1.380(6) . ?
C32 H32 0.9500 . ?
C33 C34 1.404(6) . ?
C33 H33 0.9500 . ?
C34 C35 1.407(5) . ?
C34 C36 1.481(6) . ?
C35 C39 1.435(6) . ?
C36 C37 1.322(6) . ?
C36 H36 0.9500 . ?
C37 C38 1.428(6) . ?
C37 H37 0.9500 . ?
C38 C310 1.405(6) . ?
C38 C39 1.407(6) . ?
C310 C311 1.373(6) . ?
C310 H310 0.9500 . ?
C311 C312 1.398(6) . ?
C311 H311 0.9500 . ?
C312 H312 0.9500 . ?
N41 C41 1.325(5) . ?
N41 C45 1.357(5) . ?
N42 C412 1.321(5) . ?
N42 C49 1.375(5) . ?
C41 C42 1.398(6) . ?
C41 H41 0.9500 . ?
C42 C43 1.367(6) . ?
C42 H42 0.9500 . ?
C43 C44 1.406(6) . ?
C43 H43 0.9500 . ?
C44 C45 1.407(6) . ?
C44 C46 1.428(6) . ?
C45 C49 1.437(5) . ?
C46 C47 1.352(6) . ?
C46 H46 0.9500 . ?
C47 C48 1.427(6) . ?
C47 H47 0.9500 . ?
C48 C410 1.406(6) . ?
C48 C49 1.409(6) . ?
C410 C411 1.374(6) . ?
C410 H410 0.9500 . ?
C411 C412 1.392(6) . ?
C411 H411 0.9500 . ?
C412 H412 0.9500 . ?
N61 C66 1.325(5) . ?
N61 C62 1.340(5) . ?
O61 C61 1.250(5) . ?
O62 C61 1.273(5) . ?
O63 C67 1.292(5) . ?
O64 C67 1.222(5) . ?
C61 C62 1.499(5) . ?
C62 C63 1.385(6) . ?
C63 C64 1.399(6) . ?
C63 H63 0.9500 . ?
C64 C65 1.387(5) . ?
C64 H64 0.9500 . ?
C65 C66 1.393(5) . ?
C65 H65 0.9500 . ?
C66 C67 1.520(5) . ?
N71 C71 1.128(6) . ?
C71 C72 1.444(7) . ?
C72 H72A 0.9800 . ?
C72 H72B 0.9800 . ?
C72 H72C 0.9800 . ?
